data_7062875
loop_
_publ_author_name
'Mikhailenko, Maxim V.'
'Ivanov, Vladislav V.'
'Faraonov, Maxim A.'
'Kuzmin, Aleksey V.'
'Khasanov, Salavat S.'
'Otsuka, Akihiro'
'Yamochi, Hideki'
'Kitagawa, Hiroshi'
'Konarev, Dmitri V.'

_publ_section_title
;
 Manganese(ii) complexes of hexaazatrinaphthylene and
 hexaazatrianthracene: synthesis, structure and properties
;
_journal_issue 48
_journal_name_full 'New Journal of Chemistry'
_journal_page_first 22339
_journal_page_last 22349
_journal_paper_doi 10.1039/D3NJ04615J
_journal_volume 47
_journal_year 2023
_chemical_formula_moiety 'C34 H32 Mn N8 S4'
_chemical_formula_sum 'C34 H32 Mn N8 S4'
_chemical_formula_weight 735.85
_space_group_crystal_system monoclinic
_space_group_IT_number 14
_space_group_name_Hall '-P 2ybc'
_space_group_name_H-M_alt 'P 1 21/c 1'
_atom_sites_solution_hydrogens geom
_atom_sites_solution_primary direct
_atom_sites_solution_secondary difmap
_audit_creation_method SHELXL-2013
_audit_update_record
;
2023-09-26 deposited with the CCDC.	2023-11-13 downloaded from the CCDC.
;
_cell_angle_alpha 90
_cell_angle_beta 103.16(2)
_cell_angle_gamma 90
_cell_formula_units_Z 4
_cell_length_a 19.308(4)
_cell_length_b 9.972(8)
_cell_length_c 18.407(4)
_cell_measurement_reflns_used 8932
_cell_measurement_temperature 100(2)
_cell_measurement_theta_max 28.4620
_cell_measurement_theta_min 2.7590
_cell_volume 3451(3)
_computing_cell_refinement 'CrysAlisPro 1.171.39.46 (Rigaku OD, 2018)'
_computing_data_collection 'CrysAlisPro 1.171.39.46 (Rigaku OD, 2018)'
_computing_data_reduction 'CrysAlisPro 1.171.39.46 (Rigaku OD, 2018)'
_computing_molecular_graphics WinGX
_computing_publication_material WinGx
_computing_structure_refinement 'SHELXL-2018/3 (Sheldrick, 2018)'
_computing_structure_solution 'SHELXS-2018/3 (Sheldrick, 2018)'
_diffrn_ambient_environment N~2~
_diffrn_ambient_temperature 100(2)
_diffrn_detector 'CCD plate'
_diffrn_detector_area_resol_mean 5.2283
_diffrn_detector_type AtlasS2
_diffrn_measured_fraction_theta_full 0.996
_diffrn_measured_fraction_theta_max 0.868
_diffrn_measurement_device 'four-circle diffractometer'
_diffrn_measurement_device_type 'Xcalibur, AtlasS2, Gemini'
_diffrn_measurement_method '\w scans'
_diffrn_radiation_monochromator graphite
_diffrn_radiation_probe x-ray
_diffrn_radiation_type 'Mo K\a'
_diffrn_radiation_wavelength 0.71073
_diffrn_reflns_av_R_equivalents 0.0745
_diffrn_reflns_av_unetI/netI 0.0941
_diffrn_reflns_Laue_measured_fraction_full 0.996
_diffrn_reflns_Laue_measured_fraction_max 0.868
_diffrn_reflns_limit_h_max 25
_diffrn_reflns_limit_h_min -19
_diffrn_reflns_limit_k_max 13
_diffrn_reflns_limit_k_min -11
_diffrn_reflns_limit_l_max 25
_diffrn_reflns_limit_l_min -24
_diffrn_reflns_number 27201
_diffrn_reflns_point_group_measured_fraction_full 0.996
_diffrn_reflns_point_group_measured_fraction_max 0.868
_diffrn_reflns_theta_full 25.242
_diffrn_reflns_theta_max 29.342
_diffrn_reflns_theta_min 2.166
_diffrn_source 'fine-focus sealed X-ray tube'
_diffrn_source_type 'Enhance (Mo) X-ray Source'
_exptl_absorpt_coefficient_mu 0.662
_exptl_absorpt_correction_T_max 1.00000
_exptl_absorpt_correction_T_min 0.94019
_exptl_absorpt_correction_type multi-scan
_exptl_absorpt_process_details
;
CrysAlisPro 1.171.38.43 (Rigaku Oxford Diffraction, 2015)
Empirical absorption correction using spherical harmonics,
 implemented in SCALE3 ABSPACK scaling algorithm.
;
_exptl_crystal_colour grey
_exptl_crystal_density_diffrn 1.416
_exptl_crystal_description plate
_exptl_crystal_F_000 1524
_exptl_crystal_size_max 0.376
_exptl_crystal_size_mid 0.186
_exptl_crystal_size_min 0.020
_refine_diff_density_max 0.548
_refine_diff_density_min -0.533
_refine_diff_density_rms 0.126
_refine_ls_extinction_method none
_refine_ls_goodness_of_fit_ref 1.289
_refine_ls_hydrogen_treatment constr
_refine_ls_matrix_type full
_refine_ls_number_parameters 489
_refine_ls_number_reflns 8233
_refine_ls_number_restraints 184
_refine_ls_restrained_S_all 1.281
_refine_ls_R_factor_all 0.1319
_refine_ls_R_factor_gt 0.1006
_refine_ls_shift/su_max 0.000
_refine_ls_shift/su_mean 0.000
_refine_ls_structure_factor_coef Fsqd
_refine_ls_weighting_details
;
 w=1/[\s^2^(Fo^2^)+26.3801P]
 where P=(Fo^2^+2Fc^2^)/3
;
_refine_ls_weighting_scheme calc
_refine_ls_wR_factor_gt 0.1997
_refine_ls_wR_factor_ref 0.2123
_reflns_Friedel_coverage 0.000
_reflns_number_gt 6147
_reflns_number_total 8233
_reflns_threshold_expression 'I > 2\s(I)'
_cod_data_source_file d3nj04615j2.cif
_cod_data_source_block HATNAMndtc2
_cod_depositor_comments 'Adding full bibliography for 7062874--7062878.cif.'
_cod_original_sg_symbol_H-M 'P 21/c'
_cod_database_code 7062875
_shelx_space_group_comment
;
The symmetry employed for this shelxl refinement is uniquely defined
by the following loop, which should always be used as a source of
symmetry information in preference to the above space-group names.
They are only intended as comments.
;
_shelx_estimated_absorpt_t_min 0.789
_shelx_estimated_absorpt_t_max 0.987
_shelxl_version_number 2013-2

loop_
_space_group_symop_operation_xyz
'x, y, z'
'-x, y+1/2, -z+1/2'
'-x, -y, -z'
'x, -y-1/2, z-1/2'

loop_
_atom_site_label
_atom_site_type_symbol
_atom_site_fract_x
_atom_site_fract_y
_atom_site_fract_z
_atom_site_U_iso_or_equiv
_atom_site_adp_type
_atom_site_occupancy
_atom_site_site_symmetry_order
_atom_site_calc_flag
_atom_site_refinement_flags_posn
_atom_site_refinement_flags_adp
_atom_site_refinement_flags_occupancy
_atom_site_disorder_assembly
_atom_site_disorder_group
N1 N 0.6347(3) -0.4358(5) 0.4049(3) 0.0178(8) Uani 1 1 d . U . . .
N2 N 0.7100(3) -0.2491(5) 0.5033(3) 0.0194(9) Uani 1 1 d . U . . .
N3 N 0.6371(3) -0.0879(5) 0.5901(3) 0.0196(10) Uani 1 1 d . U . . .
N4 N 0.4911(3) -0.1070(5) 0.5717(3) 0.0187(9) Uani 1 1 d . U . . .
N5 N 0.4160(3) -0.3087(5) 0.4749(3) 0.0163(9) Uani 1 1 d . U . . .
N6 N 0.4855(3) -0.4674(5) 0.3941(3) 0.0158(9) Uani 1 1 d . U . . .
C1 C 0.5993(3) -0.3627(6) 0.4454(3) 0.0157(10) Uani 1 1 d . U . . .
C2 C 0.6393(3) -0.2603(6) 0.4981(3) 0.0165(10) Uani 1 1 d . U . . .
C3 C 0.6028(3) -0.1769(6) 0.5420(3) 0.0178(10) Uani 1 1 d . U . . .
C4 C 0.5244(3) -0.1904(6) 0.5326(3) 0.0156(10) Uani 1 1 d . U . . .
C5 C 0.4862(3) -0.2901(6) 0.4840(3) 0.0136(9) Uani 1 1 d . U . . .
C6 C 0.5237(3) -0.3775(6) 0.4396(3) 0.0138(9) Uani 1 1 d . U . . .
C7 C 0.5205(3) -0.5419(6) 0.3508(3) 0.0159(10) Uani 1 1 d . U . . .
C8 C 0.4801(3) -0.6370(6) 0.2995(3) 0.0196(11) Uani 1 1 d . U . . .
H8 H 0.4310 -0.6504 0.2976 0.023 Uiso 1 1 calc R U . . .
C9 C 0.5134(3) -0.7088(7) 0.2531(4) 0.0248(13) Uani 1 1 d . U . . .
H9 H 0.4867 -0.7705 0.2184 0.030 Uiso 1 1 calc R U . . .
C10 C 0.5871(4) -0.6916(7) 0.2566(4) 0.0273(14) Uani 1 1 d . U . . .
H10 H 0.6088 -0.7411 0.2236 0.033 Uiso 1 1 calc R U . . .
C11 C 0.6279(3) -0.6045(7) 0.3070(4) 0.0239(12) Uani 1 1 d . U . . .
H11 H 0.6774 -0.5961 0.3094 0.029 Uiso 1 1 calc R U . . .
C12 C 0.5954(3) -0.5269(6) 0.3555(3) 0.0158(10) Uani 1 1 d . U . . .
C13 C 0.7465(3) -0.1591(6) 0.5549(3) 0.0191(11) Uani 1 1 d . U . . .
C14 C 0.8219(4) -0.1496(8) 0.5671(4) 0.0327(16) Uani 1 1 d . U . . .
H14 H 0.8470 -0.2026 0.5387 0.039 Uiso 1 1 calc R U . . .
C15 C 0.8583(4) -0.0614(8) 0.6212(4) 0.0400(19) Uani 1 1 d . U . . .
H15 H 0.9085 -0.0543 0.6296 0.048 Uiso 1 1 calc R U . . .
C16 C 0.8210(4) 0.0187(8) 0.6646(4) 0.0358(17) Uani 1 1 d . U . . .
H16 H 0.8466 0.0771 0.7019 0.043 Uiso 1 1 calc R U . . .
C17 C 0.7486(4) 0.0111(7) 0.6522(4) 0.0283(14) Uani 1 1 d . U . . .
H17 H 0.7243 0.0668 0.6801 0.034 Uiso 1 1 calc R U . . .
C18 C 0.7093(3) -0.0784(6) 0.5987(3) 0.0205(11) Uani 1 1 d . U . . .
C19 C 0.4195(3) -0.1238(6) 0.5622(3) 0.0153(10) Uani 1 1 d . U . . .
C20 C 0.3806(3) -0.0371(7) 0.6017(3) 0.0224(12) Uani 1 1 d . U . . .
H20 H 0.4047 0.0313 0.6336 0.027 Uiso 1 1 calc R U . . .
C21 C 0.3083(3) -0.0540(7) 0.5929(3) 0.0236(12) Uani 1 1 d . U . . .
H21 H 0.2830 0.0033 0.6189 0.028 Uiso 1 1 calc R U . . .
C22 C 0.2708(4) -0.1562(7) 0.5454(4) 0.0255(13) Uani 1 1 d . U . . .
H22 H 0.2209 -0.1655 0.5398 0.031 Uiso 1 1 calc R U . . .
C23 C 0.3064(3) -0.2415(7) 0.5074(3) 0.0212(12) Uani 1 1 d . U . . .
H23 H 0.2815 -0.3106 0.4767 0.025 Uiso 1 1 calc R U . . .
C24 C 0.3811(3) -0.2249(6) 0.5146(3) 0.0162(10) Uani 1 1 d . U . . .
Mn Mn 0.75562(5) -0.37145(9) 0.41288(5) 0.0169(2) Uani 1 1 d . U . . .
S1 S 0.82012(10) -0.56998(18) 0.36155(10) 0.0310(4) Uani 1 1 d . U . . .
S2 S 0.84196(9) -0.49116(19) 0.52101(9) 0.0283(4) Uani 1 1 d . U . . .
S3 S 0.70169(8) -0.25218(16) 0.28889(8) 0.0193(3) Uani 1 1 d . U . . .
S4 S 0.84607(8) -0.19651(18) 0.38281(10) 0.0252(4) Uani 1 1 d . U . . .
C25 C 0.8693(4) -0.5818(7) 0.4521(4) 0.0324(13) Uani 1 1 d D U . . .
C26 C 0.7841(3) -0.1742(6) 0.2988(3) 0.0172(10) Uani 1 1 d . U . . .
N7A N 0.9224(5) -0.6763(11) 0.4535(6) 0.028(2) Uani 0.4992 1 d D U P A 1
C27A C 0.9390(8) -0.7540(14) 0.3906(7) 0.032(3) Uani 0.4992 1 d D U P A 1
H27A H 0.8939 -0.7796 0.3558 0.038 Uiso 0.4992 1 calc R U P A 1
H27B H 0.9640 -0.8375 0.4105 0.038 Uiso 0.4992 1 calc R U P A 1
C28A C 0.9845(7) -0.6782(15) 0.3479(8) 0.034(3) Uani 0.4992 1 d . U P A 1
H28A H 0.9935 -0.7346 0.3074 0.050 Uiso 0.4992 1 calc R U P A 1
H28B H 1.0299 -0.6545 0.3816 0.050 Uiso 0.4992 1 calc R U P A 1
H28C H 0.9598 -0.5963 0.3269 0.050 Uiso 0.4992 1 calc R U P A 1
C29A C 0.9732(7) -0.6922(15) 0.5270(6) 0.029(3) Uani 0.4992 1 d D U P A 1
H29A H 0.9736 -0.6100 0.5572 0.035 Uiso 0.4992 1 calc R U P A 1
H29B H 1.0218 -0.7072 0.5197 0.035 Uiso 0.4992 1 calc R U P A 1
C30A C 0.9499(8) -0.8118(16) 0.5670(9) 0.036(3) Uani 0.4992 1 d . U P A 1
H30A H 0.9825 -0.8227 0.6159 0.054 Uiso 0.4992 1 calc R U P A 1
H30B H 0.9506 -0.8930 0.5373 0.054 Uiso 0.4992 1 calc R U P A 1
H30C H 0.9016 -0.7965 0.5737 0.054 Uiso 0.4992 1 calc R U P A 1
N7B N 0.9349(5) -0.6390(13) 0.4830(6) 0.034(3) Uani 0.5008 1 d D U P A 2
C27B C 0.9673(7) -0.7259(15) 0.4339(9) 0.037(3) Uani 0.5008 1 d D U P A 2
H27C H 0.9526 -0.6928 0.3819 0.045 Uiso 0.5008 1 calc R U P A 2
H27D H 1.0197 -0.7187 0.4494 0.045 Uiso 0.5008 1 calc R U P A 2
C28B C 0.9472(13) -0.8652(19) 0.4359(13) 0.072(7) Uani 0.5008 1 d . U P A 2
H28D H 0.9699 -0.9173 0.4025 0.108 Uiso 0.5008 1 calc R U P A 2
H28E H 0.8954 -0.8734 0.4196 0.108 Uiso 0.5008 1 calc R U P A 2
H28F H 0.9628 -0.8993 0.4869 0.108 Uiso 0.5008 1 calc R U P A 2
C29B C 0.9760(7) -0.6333(16) 0.5618(6) 0.034(3) Uani 0.5008 1 d D U P A 2
H29C H 0.9715 -0.5418 0.5810 0.041 Uiso 0.5008 1 calc R U P A 2
H29D H 1.0269 -0.6478 0.5625 0.041 Uiso 0.5008 1 calc R U P A 2
C30B C 0.9543(8) -0.7342(17) 0.6160(9) 0.039(4) Uani 0.5008 1 d . U P A 2
H30D H 0.9840 -0.7206 0.6662 0.059 Uiso 0.5008 1 calc R U P A 2
H30E H 0.9609 -0.8258 0.5994 0.059 Uiso 0.5008 1 calc R U P A 2
H30F H 0.9043 -0.7205 0.6168 0.059 Uiso 0.5008 1 calc R U P A 2
N8 N 0.7990(2) -0.0989(5) 0.2434(3) 0.0223(10) Uani 1 1 d D U . . .
C31 C 0.7432(3) -0.0646(7) 0.1759(3) 0.0255(13) Uani 1 1 d D U . . .
H31A H 0.7101 -0.1412 0.1627 0.031 Uiso 1 1 calc R U . . .
H31B H 0.7657 -0.0480 0.1335 0.031 Uiso 1 1 calc R U . . .
C32 C 0.7016(4) 0.0595(7) 0.1892(4) 0.0298(15) Uani 1 1 d . U . . .
H32A H 0.6650 0.0794 0.1442 0.045 Uiso 1 1 calc R U . . .
H32B H 0.7341 0.1359 0.2011 0.045 Uiso 1 1 calc R U . . .
H32C H 0.6790 0.0429 0.2310 0.045 Uiso 1 1 calc R U . . .
C33A C 0.8728(7) -0.048(3) 0.2512(17) 0.026(3) Uani 0.5413 1 d D U P B 1
H33A H 0.8702 0.0369 0.2230 0.031 Uiso 0.5413 1 calc R U P B 1
H33B H 0.8922 -0.0266 0.3044 0.031 Uiso 0.5413 1 calc R U P B 1
C34A C 0.9229(7) -0.1340(17) 0.2270(8) 0.042(4) Uani 0.5413 1 d . U P B 1
H34A H 0.9688 -0.0881 0.2341 0.063 Uiso 0.5413 1 calc R U P B 1
H34B H 0.9053 -0.1556 0.1741 0.063 Uiso 0.5413 1 calc R U P B 1
H34C H 0.9287 -0.2169 0.2564 0.063 Uiso 0.5413 1 calc R U P B 1
C33B C 0.8680(8) -0.035(4) 0.241(3) 0.037(6) Uani 0.4587 1 d D U P B 2
H33C H 0.9023 -0.0606 0.2873 0.044 Uiso 0.4587 1 calc R U P B 2
H33D H 0.8845 -0.0770 0.1992 0.044 Uiso 0.4587 1 calc R U P B 2
C34B C 0.8750(8) 0.1084(15) 0.2328(9) 0.032(3) Uani 0.4587 1 d . U P B 2
H34D H 0.9251 0.1309 0.2364 0.048 Uiso 0.4587 1 calc R U P B 2
H34E H 0.8580 0.1547 0.2724 0.048 Uiso 0.4587 1 calc R U P B 2
H34F H 0.8467 0.1368 0.1841 0.048 Uiso 0.4587 1 calc R U P B 2

loop_
_atom_site_aniso_label
_atom_site_aniso_U_11
_atom_site_aniso_U_22
_atom_site_aniso_U_33
_atom_site_aniso_U_23
_atom_site_aniso_U_13
_atom_site_aniso_U_12
N1 0.0174(14) 0.018(2) 0.017(2) 0.0009(14) 0.0038(14) 0.0010(14)
N2 0.0190(17) 0.022(2) 0.018(2) -0.0035(15) 0.0051(16) -0.0040(15)
N3 0.0246(18) 0.018(3) 0.017(2) 0.0002(17) 0.0077(19) -0.0030(19)
N4 0.0232(18) 0.019(2) 0.015(2) 0.0001(18) 0.0062(19) 0.0027(18)
N5 0.0196(18) 0.013(2) 0.017(2) -0.0008(17) 0.0049(18) 0.0025(17)
N6 0.019(2) 0.013(2) 0.016(2) 0.0000(16) 0.0048(17) -0.0016(17)
C1 0.0144(17) 0.015(3) 0.017(3) 0.0020(17) 0.0033(19) 0.0006(18)
C2 0.0166(18) 0.017(3) 0.016(3) 0.0011(17) 0.0029(19) 0.0003(19)
C3 0.0205(18) 0.020(3) 0.014(3) 0.0014(18) 0.006(2) -0.0012(19)
C4 0.0207(18) 0.013(2) 0.015(3) 0.0019(17) 0.007(2) -0.0003(18)
C5 0.0192(18) 0.011(2) 0.012(3) 0.0047(16) 0.0056(19) 0.0018(18)
C6 0.0155(18) 0.011(2) 0.015(3) 0.0011(16) 0.0033(19) 0.0005(18)
C7 0.0183(19) 0.016(3) 0.013(3) -0.0001(17) 0.0027(19) 0.0017(19)
C8 0.021(2) 0.019(3) 0.018(3) -0.003(2) 0.002(2) 0.003(2)
C9 0.027(3) 0.023(3) 0.023(3) -0.008(2) 0.004(3) 0.004(2)
C10 0.028(3) 0.025(3) 0.031(4) -0.010(2) 0.010(3) 0.007(3)
C11 0.022(3) 0.027(3) 0.024(3) -0.003(2) 0.007(2) 0.004(2)
C12 0.0179(19) 0.019(3) 0.009(2) 0.0045(17) 0.0010(18) 0.0031(18)
C13 0.023(2) 0.022(3) 0.014(3) -0.0021(18) 0.006(2) -0.006(2)
C14 0.024(2) 0.043(4) 0.035(4) -0.019(3) 0.015(3) -0.015(3)
C15 0.028(3) 0.055(5) 0.040(4) -0.024(3) 0.015(3) -0.022(3)
C16 0.036(3) 0.041(4) 0.032(4) -0.018(3) 0.012(3) -0.021(3)
C17 0.035(2) 0.031(4) 0.022(3) -0.010(2) 0.011(3) -0.010(3)
C18 0.026(2) 0.019(3) 0.019(3) -0.002(2) 0.011(2) -0.007(2)
C19 0.0228(19) 0.013(2) 0.011(3) 0.0034(18) 0.007(2) 0.0037(19)
C20 0.029(2) 0.025(3) 0.014(3) -0.002(2) 0.009(2) 0.007(2)
C21 0.028(2) 0.030(3) 0.014(3) 0.003(2) 0.009(2) 0.016(2)
C22 0.023(3) 0.031(3) 0.026(3) 0.004(2) 0.011(2) 0.008(2)
C23 0.021(2) 0.025(3) 0.019(3) 0.001(2) 0.006(2) 0.003(2)
C24 0.020(2) 0.013(3) 0.016(3) 0.0023(18) 0.005(2) 0.0060(18)
Mn 0.0154(4) 0.0199(5) 0.0156(4) 0.0002(4) 0.0041(3) 0.0026(4)
S1 0.0380(10) 0.0262(8) 0.0346(9) -0.0027(7) 0.0202(8) 0.0072(7)
S2 0.0216(8) 0.0418(10) 0.0195(8) 0.0109(7) 0.0007(6) -0.0023(7)
S3 0.0173(7) 0.0235(8) 0.0165(7) 0.0008(6) 0.0025(5) 0.0005(6)
S4 0.0170(7) 0.0283(8) 0.0280(8) 0.0065(7) -0.0002(6) -0.0014(6)
C25 0.027(3) 0.032(4) 0.042(2) 0.017(3) 0.016(2) 0.007(2)
C26 0.017(2) 0.016(3) 0.020(2) -0.0007(19) 0.0070(16) 0.0047(19)
N7A 0.025(5) 0.019(6) 0.043(4) 0.007(4) 0.012(3) -0.004(4)
C27A 0.026(7) 0.033(8) 0.036(6) 0.009(5) 0.006(5) 0.008(6)
C28A 0.027(7) 0.037(8) 0.037(8) -0.002(7) 0.010(6) 0.000(6)
C29A 0.031(7) 0.029(7) 0.034(5) 0.012(5) 0.020(4) 0.016(6)
C30A 0.039(9) 0.036(8) 0.037(7) 0.008(6) 0.015(7) -0.003(7)
N7B 0.027(5) 0.028(7) 0.048(5) 0.010(5) 0.013(3) 0.003(5)
C27B 0.021(7) 0.041(7) 0.050(8) 0.002(7) 0.011(6) 0.004(5)
C28B 0.111(18) 0.041(7) 0.080(15) -0.013(10) 0.054(14) -0.010(11)
C29B 0.021(6) 0.034(9) 0.050(5) 0.005(6) 0.012(4) 0.015(6)
C30B 0.034(8) 0.049(10) 0.037(7) 0.004(7) 0.012(7) 0.011(7)
N8 0.024(2) 0.022(3) 0.023(2) 0.0010(19) 0.0095(17) 0.0014(18)
C31 0.031(3) 0.029(3) 0.018(3) 0.003(3) 0.010(2) 0.001(3)
C32 0.036(4) 0.026(3) 0.026(4) 0.007(3) 0.004(3) 0.005(3)
C33A 0.032(4) 0.010(8) 0.035(9) 0.005(8) 0.007(4) -0.008(5)
C34A 0.021(5) 0.072(11) 0.033(7) -0.003(8) 0.007(5) 0.004(7)
C33B 0.020(5) 0.031(7) 0.060(16) 0.034(10) 0.011(5) 0.011(7)
C34B 0.028(8) 0.026(6) 0.045(9) -0.001(7) 0.017(7) -0.003(5)

loop_
_atom_type_symbol
_atom_type_description
_atom_type_scat_dispersion_real
_atom_type_scat_dispersion_imag
_atom_type_scat_source
C C 0.0033 0.0016 'International Tables Vol C Tables 4.2.6.8 and 6.1.1.4'
H H 0.0000 0.0000 'International Tables Vol C Tables 4.2.6.8 and 6.1.1.4'
N N 0.0061 0.0033 'International Tables Vol C Tables 4.2.6.8 and 6.1.1.4'
Mn Mn 0.3368 0.7283 'International Tables Vol C Tables 4.2.6.8 and 6.1.1.4'
S S 0.1246 0.1234 'International Tables Vol C Tables 4.2.6.8 and 6.1.1.4'

loop_
_geom_angle_atom_site_label_1
_geom_angle_atom_site_label_2
_geom_angle_atom_site_label_3
_geom_angle
_geom_angle_site_symmetry_1
_geom_angle_site_symmetry_3
_geom_angle_publ_flag
C1 N1 C12 116.8(5) . . ?
C1 N1 Mn 115.8(4) . . ?
C12 N1 Mn 126.7(4) . . ?
C2 N2 C13 116.9(5) . . ?
C2 N2 Mn 115.8(4) . . ?
C13 N2 Mn 126.9(4) . . ?
C3 N3 C18 117.8(5) . . ?
C4 N4 C19 116.5(5) . . ?
C5 N5 C24 116.8(5) . . ?
C6 N6 C7 117.1(5) . . ?
N1 C1 C6 122.6(5) . . ?
N1 C1 C2 118.7(5) . . ?
C6 C1 C2 118.7(5) . . ?
N2 C2 C3 121.6(5) . . ?
N2 C2 C1 117.8(5) . . ?
C3 C2 C1 120.6(5) . . ?
N3 C3 C2 121.7(5) . . ?
N3 C3 C4 118.7(5) . . ?
C2 C3 C4 119.6(5) . . ?
N4 C4 C5 121.4(5) . . ?
N4 C4 C3 118.4(5) . . ?
C5 C4 C3 120.2(5) . . ?
N5 C5 C4 122.6(5) . . ?
N5 C5 C6 117.0(5) . . ?
C4 C5 C6 120.4(5) . . ?
N6 C6 C1 121.3(5) . . ?
N6 C6 C5 118.1(5) . . ?
C1 C6 C5 120.6(5) . . ?
N6 C7 C8 118.2(5) . . ?
N6 C7 C12 122.0(5) . . ?
C8 C7 C12 119.7(5) . . ?
C9 C8 C7 119.3(6) . . ?
C9 C8 H8 120.3 . . ?
C7 C8 H8 120.3 . . ?
C8 C9 C10 120.8(6) . . ?
C8 C9 H9 119.6 . . ?
C10 C9 H9 119.6 . . ?
C11 C10 C9 121.3(6) . . ?
C11 C10 H10 119.3 . . ?
C9 C10 H10 119.3 . . ?
C10 C11 C12 119.7(6) . . ?
C10 C11 H11 120.1 . . ?
C12 C11 H11 120.1 . . ?
N1 C12 C11 120.8(5) . . ?
N1 C12 C7 120.1(5) . . ?
C11 C12 C7 119.0(5) . . ?
N2 C13 C14 119.7(6) . . ?
N2 C13 C18 120.5(5) . . ?
C14 C13 C18 119.8(6) . . ?
C15 C14 C13 119.1(6) . . ?
C15 C14 H14 120.5 . . ?
C13 C14 H14 120.5 . . ?
C14 C15 C16 121.0(7) . . ?
C14 C15 H15 119.5 . . ?
C16 C15 H15 119.5 . . ?
C17 C16 C15 120.1(6) . . ?
C17 C16 H16 120.0 . . ?
C15 C16 H16 120.0 . . ?
C16 C17 C18 121.2(6) . . ?
C16 C17 H17 119.4 . . ?
C18 C17 H17 119.4 . . ?
N3 C18 C17 119.6(6) . . ?
N3 C18 C13 121.4(5) . . ?
C17 C18 C13 119.0(6) . . ?
N4 C19 C24 122.3(5) . . ?
N4 C19 C20 119.3(5) . . ?
C24 C19 C20 118.3(5) . . ?
C21 C20 C19 119.7(6) . . ?
C21 C20 H20 120.1 . . ?
C19 C20 H20 120.1 . . ?
C20 C21 C22 121.2(6) . . ?
C20 C21 H21 119.4 . . ?
C22 C21 H21 119.4 . . ?
C23 C22 C21 120.6(6) . . ?
C23 C22 H22 119.7 . . ?
C21 C22 H22 119.7 . . ?
C22 C23 C24 119.4(6) . . ?
C22 C23 H23 120.3 . . ?
C24 C23 H23 120.3 . . ?
N5 C24 C19 120.3(5) . . ?
N5 C24 C23 119.0(5) . . ?
C19 C24 C23 120.8(5) . . ?
N2 Mn N1 70.75(17) . . ?
N2 Mn S3 104.07(14) . . ?
N1 Mn S3 82.97(13) . . ?
N2 Mn S2 88.55(14) . . ?
N1 Mn S2 111.91(13) . . ?
S3 Mn S2 163.30(6) . . ?
N2 Mn S4 100.19(14) . . ?
N1 Mn S4 148.77(13) . . ?
S3 Mn S4 70.06(6) . . ?
S2 Mn S4 97.27(7) . . ?
N2 Mn S1 156.36(14) . . ?
N1 Mn S1 108.15(14) . . ?
S3 Mn S1 99.12(7) . . ?
S2 Mn S1 69.67(7) . . ?
S4 Mn S1 91.86(8) . . ?
C25 S1 Mn 84.6(3) . . ?
C25 S2 Mn 85.9(2) . . ?
C26 S3 Mn 86.4(2) . . ?
C26 S4 Mn 85.2(2) . . ?
N7A C25 S1 107.8(6) . . ?
N7B C25 S1 132.4(7) . . ?
N7A C25 S2 133.4(7) . . ?
N7B C25 S2 108.5(6) . . ?
S1 C25 S2 118.6(4) . . ?
N8 C26 S4 121.4(4) . . ?
N8 C26 S3 121.0(4) . . ?
S4 C26 S3 117.6(3) . . ?
C25 N7A C27A 129.0(9) . . ?
C25 N7A C29A 114.8(8) . . ?
C27A N7A C29A 115.9(9) . . ?
N7A C27A C28A 113.5(12) . . ?
N7A C27A H27A 108.9 . . ?
C28A C27A H27A 108.9 . . ?
N7A C27A H27B 108.9 . . ?
C28A C27A H27B 108.9 . . ?
H27A C27A H27B 107.7 . . ?
C27A C28A H28A 109.5 . . ?
C27A C28A H28B 109.5 . . ?
H28A C28A H28B 109.5 . . ?
C27A C28A H28C 109.5 . . ?
H28A C28A H28C 109.5 . . ?
H28B C28A H28C 109.5 . . ?
N7A C29A C30A 108.5(12) . . ?
N7A C29A H29A 110.0 . . ?
C30A C29A H29A 110.0 . . ?
N7A C29A H29B 110.0 . . ?
C30A C29A H29B 110.0 . . ?
H29A C29A H29B 108.4 . . ?
C29A C30A H30A 109.5 . . ?
C29A C30A H30B 109.5 . . ?
H30A C30A H30B 109.5 . . ?
C29A C30A H30C 109.5 . . ?
H30A C30A H30C 109.5 . . ?
H30B C30A H30C 109.5 . . ?
C25 N7B C27B 117.5(9) . . ?
C25 N7B C29B 128.1(9) . . ?
C27B N7B C29B 114.2(10) . . ?
C28B C27B N7B 113.0(14) . . ?
C28B C27B H27C 109.0 . . ?
N7B C27B H27C 109.0 . . ?
C28B C27B H27D 109.0 . . ?
N7B C27B H27D 109.0 . . ?
H27C C27B H27D 107.8 . . ?
C27B C28B H28D 109.5 . . ?
C27B C28B H28E 109.5 . . ?
H28D C28B H28E 109.5 . . ?
C27B C28B H28F 109.5 . . ?
H28D C28B H28F 109.5 . . ?
H28E C28B H28F 109.5 . . ?
N7B C29B C30B 116.3(13) . . ?
N7B C29B H29C 108.2 . . ?
C30B C29B H29C 108.2 . . ?
N7B C29B H29D 108.2 . . ?
C30B C29B H29D 108.2 . . ?
H29C C29B H29D 107.4 . . ?
C29B C30B H30D 109.5 . . ?
C29B C30B H30E 109.5 . . ?
H30D C30B H30E 109.5 . . ?
C29B C30B H30F 109.5 . . ?
H30D C30B H30F 109.5 . . ?
H30E C30B H30F 109.5 . . ?
C26 N8 C31 121.4(5) . . ?
C26 N8 C33B 127.6(15) . . ?
C31 N8 C33B 111.0(15) . . ?
C26 N8 C33A 118.7(11) . . ?
C31 N8 C33A 119.9(12) . . ?
N8 C31 C32 111.1(5) . . ?
N8 C31 H31A 109.4 . . ?
C32 C31 H31A 109.4 . . ?
N8 C31 H31B 109.4 . . ?
C32 C31 H31B 109.4 . . ?
H31A C31 H31B 108.0 . . ?
C31 C32 H32A 109.5 . . ?
C31 C32 H32B 109.5 . . ?
H32A C32 H32B 109.5 . . ?
C31 C32 H32C 109.5 . . ?
H32A C32 H32C 109.5 . . ?
H32B C32 H32C 109.5 . . ?
C34A C33A N8 117.7(18) . . ?
C34A C33A H33A 107.9 . . ?
N8 C33A H33A 107.9 . . ?
C34A C33A H33B 107.9 . . ?
N8 C33A H33B 107.9 . . ?
H33A C33A H33B 107.2 . . ?
C33A C34A H34A 109.5 . . ?
C33A C34A H34B 109.5 . . ?
H34A C34A H34B 109.5 . . ?
C33A C34A H34C 109.5 . . ?
H34A C34A H34C 109.5 . . ?
H34B C34A H34C 109.5 . . ?
C34B C33B N8 122(2) . . ?
C34B C33B H33C 106.7 . . ?
N8 C33B H33C 106.7 . . ?
C34B C33B H33D 106.7 . . ?
N8 C33B H33D 106.7 . . ?
H33C C33B H33D 106.6 . . ?
C33B C34B H34D 109.5 . . ?
C33B C34B H34E 109.5 . . ?
H34D C34B H34E 109.5 . . ?
C33B C34B H34F 109.5 . . ?
H34D C34B H34F 109.5 . . ?
H34E C34B H34F 109.5 . . ?

loop_
_geom_bond_atom_site_label_1
_geom_bond_atom_site_label_2
_geom_bond_distance
_geom_bond_site_symmetry_2
_geom_bond_publ_flag
N1 C1 1.337(7) . ?
N1 C12 1.383(8) . ?
N1 Mn 2.393(5) . ?
N2 C2 1.351(7) . ?
N2 C13 1.378(8) . ?
N2 Mn 2.388(5) . ?
N3 C3 1.321(8) . ?
N3 C18 1.368(8) . ?
N4 C4 1.353(7) . ?
N4 C19 1.365(8) . ?
N5 C5 1.340(7) . ?
N5 C24 1.383(7) . ?
N6 C6 1.330(7) . ?
N6 C7 1.373(7) . ?
C1 C6 1.448(8) . ?
C1 C2 1.496(8) . ?
C2 C3 1.450(8) . ?
C3 C4 1.490(8) . ?
C4 C5 1.426(8) . ?
C5 C6 1.489(8) . ?
C7 C8 1.437(8) . ?
C7 C12 1.437(8) . ?
C8 C9 1.381(9) . ?
C8 H8 0.9500 . ?
C9 C10 1.420(9) . ?
C9 H9 0.9500 . ?
C10 C11 1.379(9) . ?
C10 H10 0.9500 . ?
C11 C12 1.431(8) . ?
C11 H11 0.9500 . ?
C13 C14 1.425(9) . ?
C13 C18 1.442(8) . ?
C14 C15 1.393(9) . ?
C14 H14 0.9500 . ?
C15 C16 1.434(10) . ?
C15 H15 0.9500 . ?
C16 C17 1.366(10) . ?
C16 H16 0.9500 . ?
C17 C18 1.416(9) . ?
C17 H17 0.9500 . ?
C19 C24 1.427(8) . ?
C19 C20 1.445(8) . ?
C20 C21 1.377(9) . ?
C20 H20 0.9500 . ?
C21 C22 1.428(10) . ?
C21 H21 0.9500 . ?
C22 C23 1.379(9) . ?
C22 H22 0.9500 . ?
C23 C24 1.427(8) . ?
C23 H23 0.9500 . ?
Mn S3 2.5740(19) . ?
Mn S2 2.580(2) . ?
Mn S4 2.615(2) . ?
Mn S1 2.627(2) . ?
S1 C25 1.725(8) . ?
S2 C25 1.735(8) . ?
S3 C26 1.743(6) . ?
S4 C26 1.740(6) . ?
C25 N7A 1.387(9) . ?
C25 N7B 1.387(9) . ?
C26 N8 1.349(8) . ?
N7A C27A 1.488(5) . ?
N7A C29A 1.488(5) . ?
C27A C28A 1.51(2) . ?
C27A H27A 0.9900 . ?
C27A H27B 0.9900 . ?
C28A H28A 0.9800 . ?
C28A H28B 0.9800 . ?
C28A H28C 0.9800 . ?
C29A C30A 1.522(19) . ?
C29A H29A 0.9900 . ?
C29A H29B 0.9900 . ?
C30A H30A 0.9800 . ?
C30A H30B 0.9800 . ?
C30A H30C 0.9800 . ?
N7B C27B 1.488(5) . ?
N7B C29B 1.488(5) . ?
C27B C28B 1.44(2) . ?
C27B H27C 0.9900 . ?
C27B H27D 0.9900 . ?
C28B H28D 0.9800 . ?
C28B H28E 0.9800 . ?
C28B H28F 0.9800 . ?
C29B C30B 1.54(2) . ?
C29B H29C 0.9900 . ?
C29B H29D 0.9900 . ?
C30B H30D 0.9800 . ?
C30B H30E 0.9800 . ?
C30B H30F 0.9800 . ?
N8 C31 1.488(5) . ?
N8 C33B 1.488(5) . ?
N8 C33A 1.488(5) . ?
C31 C32 1.525(9) . ?
C31 H31A 0.9900 . ?
C31 H31B 0.9900 . ?
C32 H32A 0.9800 . ?
C32 H32B 0.9800 . ?
C32 H32C 0.9800 . ?
C33A C34A 1.44(3) . ?
C33A H33A 0.9900 . ?
C33A H33B 0.9900 . ?
C34A H34A 0.9800 . ?
C34A H34B 0.9800 . ?
C34A H34C 0.9800 . ?
C33B C34B 1.44(4) . ?
C33B H33C 0.9900 . ?
C33B H33D 0.9900 . ?
C34B H34D 0.9800 . ?
C34B H34E 0.9800 . ?
C34B H34F 0.9800 . ?

loop_
_geom_torsion_atom_site_label_1
_geom_torsion_atom_site_label_2
_geom_torsion_atom_site_label_3
_geom_torsion_atom_site_label_4
_geom_torsion
_geom_torsion_site_symmetry_1
_geom_torsion_site_symmetry_2
_geom_torsion_site_symmetry_3
_geom_torsion_site_symmetry_4
_geom_torsion_publ_flag
C12 N1 C1 C6 0.9(8) . . . . ?
Mn N1 C1 C6 172.1(4) . . . . ?
C12 N1 C1 C2 -178.4(5) . . . . ?
Mn N1 C1 C2 -7.2(7) . . . . ?
C13 N2 C2 C3 2.9(8) . . . . ?
Mn N2 C2 C3 -170.9(4) . . . . ?
C13 N2 C2 C1 -176.8(5) . . . . ?
Mn N2 C2 C1 9.4(7) . . . . ?
N1 C1 C2 N2 -1.5(8) . . . . ?
C6 C1 C2 N2 179.2(5) . . . . ?
N1 C1 C2 C3 178.8(5) . . . . ?
C6 C1 C2 C3 -0.5(8) . . . . ?
C18 N3 C3 C2 -1.4(8) . . . . ?
C18 N3 C3 C4 179.1(5) . . . . ?
N2 C2 C3 N3 -1.2(9) . . . . ?
C1 C2 C3 N3 178.5(5) . . . . ?
N2 C2 C3 C4 178.3(5) . . . . ?
C1 C2 C3 C4 -2.1(8) . . . . ?
C19 N4 C4 C5 0.1(8) . . . . ?
C19 N4 C4 C3 -179.2(5) . . . . ?
N3 C3 C4 N4 2.5(8) . . . . ?
C2 C3 C4 N4 -177.0(5) . . . . ?
N3 C3 C4 C5 -176.8(5) . . . . ?
C2 C3 C4 C5 3.7(8) . . . . ?
C24 N5 C5 C4 0.7(8) . . . . ?
C24 N5 C5 C6 -178.3(5) . . . . ?
N4 C4 C5 N5 -1.0(9) . . . . ?
C3 C4 C5 N5 178.3(5) . . . . ?
N4 C4 C5 C6 177.9(5) . . . . ?
C3 C4 C5 C6 -2.8(8) . . . . ?
C7 N6 C6 C1 -2.4(8) . . . . ?
C7 N6 C6 C5 176.6(5) . . . . ?
N1 C1 C6 N6 1.2(9) . . . . ?
C2 C1 C6 N6 -179.6(5) . . . . ?
N1 C1 C6 C5 -177.8(5) . . . . ?
C2 C1 C6 C5 1.5(8) . . . . ?
N5 C5 C6 N6 0.1(8) . . . . ?
C4 C5 C6 N6 -178.8(5) . . . . ?
N5 C5 C6 C1 179.2(5) . . . . ?
C4 C5 C6 C1 0.2(8) . . . . ?
C6 N6 C7 C8 -178.2(5) . . . . ?
C6 N6 C7 C12 1.7(8) . . . . ?
N6 C7 C8 C9 177.1(6) . . . . ?
C12 C7 C8 C9 -2.7(9) . . . . ?
C7 C8 C9 C10 1.3(10) . . . . ?
C8 C9 C10 C11 0.9(11) . . . . ?
C9 C10 C11 C12 -1.7(10) . . . . ?
C1 N1 C12 C11 176.6(5) . . . . ?
Mn N1 C12 C11 6.5(8) . . . . ?
C1 N1 C12 C7 -1.6(8) . . . . ?
Mn N1 C12 C7 -171.7(4) . . . . ?
C10 C11 C12 N1 -178.0(6) . . . . ?
C10 C11 C12 C7 0.2(9) . . . . ?
N6 C7 C12 N1 0.3(9) . . . . ?
C8 C7 C12 N1 -179.8(5) . . . . ?
N6 C7 C12 C11 -177.9(5) . . . . ?
C8 C7 C12 C11 2.0(8) . . . . ?
C2 N2 C13 C14 175.4(6) . . . . ?
Mn N2 C13 C14 -11.6(8) . . . . ?
C2 N2 C13 C18 -2.0(8) . . . . ?
Mn N2 C13 C18 171.0(4) . . . . ?
N2 C13 C14 C15 -177.8(7) . . . . ?
C18 C13 C14 C15 -0.3(11) . . . . ?
C13 C14 C15 C16 0.2(12) . . . . ?
C14 C15 C16 C17 -1.1(13) . . . . ?
C15 C16 C17 C18 2.1(12) . . . . ?
C3 N3 C18 C17 -177.0(6) . . . . ?
C3 N3 C18 C13 2.3(9) . . . . ?
C16 C17 C18 N3 177.0(7) . . . . ?
C16 C17 C18 C13 -2.2(10) . . . . ?
N2 C13 C18 N3 -0.5(9) . . . . ?
C14 C13 C18 N3 -178.0(6) . . . . ?
N2 C13 C18 C17 178.7(6) . . . . ?
C14 C13 C18 C17 1.3(9) . . . . ?
C4 N4 C19 C24 1.0(8) . . . . ?
C4 N4 C19 C20 -179.3(5) . . . . ?
N4 C19 C20 C21 -179.5(6) . . . . ?
C24 C19 C20 C21 0.2(9) . . . . ?
C19 C20 C21 C22 0.1(9) . . . . ?
C20 C21 C22 C23 0.5(10) . . . . ?
C21 C22 C23 C24 -1.4(9) . . . . ?
C5 N5 C24 C19 0.4(8) . . . . ?
C5 N5 C24 C23 -179.5(5) . . . . ?
N4 C19 C24 N5 -1.3(9) . . . . ?
C20 C19 C24 N5 179.0(5) . . . . ?
N4 C19 C24 C23 178.6(5) . . . . ?
C20 C19 C24 C23 -1.1(8) . . . . ?
C22 C23 C24 N5 -178.4(6) . . . . ?
C22 C23 C24 C19 1.7(9) . . . . ?
Mn S1 C25 N7A -173.9(7) . . . . ?
Mn S1 C25 N7B -159.8(10) . . . . ?
Mn S1 C25 S2 10.7(4) . . . . ?
Mn S2 C25 N7A 175.2(10) . . . . ?
Mn S2 C25 N7B 161.7(8) . . . . ?
Mn S2 C25 S1 -10.9(4) . . . . ?
Mn S4 C26 N8 -172.1(5) . . . . ?
Mn S4 C26 S3 8.2(3) . . . . ?
Mn S3 C26 N8 172.0(5) . . . . ?
Mn S3 C26 S4 -8.4(3) . . . . ?
N7B C25 N7A C27A -155(3) . . . . ?
S1 C25 N7A C27A 2.1(16) . . . . ?
S2 C25 N7A C27A 176.4(10) . . . . ?
N7B C25 N7A C29A 19.1(16) . . . . ?
S1 C25 N7A C29A 176.0(9) . . . . ?
S2 C25 N7A C29A -9.6(16) . . . . ?
C25 N7A C27A C28A 83.1(17) . . . . ?
C29A N7A C27A C28A -90.8(15) . . . . ?
C25 N7A C29A C30A 97.3(13) . . . . ?
C27A N7A C29A C30A -88.0(15) . . . . ?
N7A C25 N7B C27B 19.4(15) . . . . ?
S1 C25 N7B C27B -10.9(18) . . . . ?
S2 C25 N7B C27B 177.9(10) . . . . ?
N7A C25 N7B C29B -156(3) . . . . ?
S1 C25 N7B C29B 174.0(11) . . . . ?
S2 C25 N7B C29B 2.8(17) . . . . ?
C25 N7B C27B C28B -90.0(19) . . . . ?
C29B N7B C27B C28B 85.7(19) . . . . ?
C25 N7B C29B C30B 82.0(18) . . . . ?
C27B N7B C29B C30B -93.1(16) . . . . ?
S4 C26 N8 C31 -171.6(5) . . . . ?
S3 C26 N8 C31 8.1(8) . . . . ?
S4 C26 N8 C33B 5(2) . . . . ?
S3 C26 N8 C33B -175(2) . . . . ?
S4 C26 N8 C33A 7.6(15) . . . . ?
S3 C26 N8 C33A -172.8(14) . . . . ?
C26 N8 C31 C32 85.1(7) . . . . ?
C33B N8 C31 C32 -92(2) . . . . ?
C33A N8 C31 C32 -94.0(15) . . . . ?
C26 N8 C33A C34A 87(2) . . . . ?
C31 N8 C33A C34A -94(2) . . . . ?
C33B N8 C33A C34A -105(20) . . . . ?
C26 N8 C33B C34B -121(3) . . . . ?
C31 N8 C33B C34B 56(4) . . . . ?
C33A N8 C33B C34B -134(22) . . . . ?
